data_4310414
loop_
_publ_author_name
'Pauline Pearson'
'Christopher M. Kepert'
'Glen B. Deacon'
'Leone Spiccia'
'Andrew C. Warden'
'Brian W. Skelton'
'Allan H. White'

_publ_contact_author_address
;
   Department of Chemistry
   University of Western Australia
   35 Stirling Highway
   Crawley
   Western Australia 6009
   Australia
;
_publ_contact_author_email bws@crystal.uwa.edu.au
_publ_contact_author_fax (+61)_08_9380_1118
_publ_contact_author_name 'Skelton, B. W.'
_publ_contact_author_phone (+61)_08-9380_3481
_publ_section_title
;
 Carbonyl-Carboxylato-Ruthenium Complexes Incorporating Diimine Ligands
 and Unexpected Cyclometalation of Carboxylate Ligands
;
_journal_name_full 'Inorganic Chemistry'
_journal_page_first 683
_journal_page_last 691
_journal_paper_doi 10.1021/ic0348401
_journal_volume 43
_journal_year 2004
_chemical_formula_sum 'C30.3333 H28.3333 F6 N4 O6.3333 P Ru2'
_chemical_formula_weight 897.35
_space_group_IT_number 167
_symmetry_cell_setting trigonal
_symmetry_space_group_name_Hall '-R 3 2"c'
_symmetry_space_group_name_H-M 'R -3 c :H'
_audit_creation_date 01-04-12
_audit_creation_method Xtal3.6
_cell_angle_alpha 90.00000
_cell_angle_beta 90.00000
_cell_angle_gamma 120.0000
_cell_formula_units_Z 18
_cell_length_a 28.7760(3)
_cell_length_b 28.7760(3)
_cell_length_c 21.1130(3)
_cell_measurement_temperature 123(2)
_cell_volume 15140.5(3)
_computing_cell_refinement 'MSC/AFC Diffractometer Control'
_computing_data_collection 'MSC/AFC Diffractometer Control'
_computing_data_reduction teXan
_computing_molecular_graphics xtal
_computing_publication_material 'xtal BONDLA CIFIO'
_computing_structure_refinement 'xtal CRYLSQ'
_computing_structure_solution xtal
_diffrn_ambient_temperature 123(2)
_diffrn_measurement_device_type
;
 Enraf Nonius \K CCD diffractometer
;
_diffrn_measurement_method '\w scans'
_diffrn_radiation_detector 'CCD area detector'
_diffrn_radiation_monochromator graphite
_diffrn_radiation_source 'sealed tube'
_diffrn_radiation_type 'Mo K\a'
_diffrn_radiation_wavelength .71073
_diffrn_reflns_av_R_equivalents .077
_diffrn_reflns_av_sigmaI/netI .111
_diffrn_reflns_limit_h_max 40
_diffrn_reflns_limit_h_min 0
_diffrn_reflns_limit_k_max 0
_diffrn_reflns_limit_k_min -34
_diffrn_reflns_limit_l_max 29
_diffrn_reflns_limit_l_min -29
_diffrn_reflns_number 9845
_diffrn_reflns_theta_max 30.02
_diffrn_reflns_theta_min 2.53
_diffrn_standards_decay_% 0
_exptl_absorpt_coefficient_mu 1.028
_exptl_absorpt_correction_type none
_exptl_absorpt_process_details
;
 ?                         
;
_exptl_crystal_density_diffrn 1.771
_exptl_crystal_F_000 8028
_refine_diff_density_max 1.034
_refine_diff_density_min -.898
_refine_ls_goodness_of_fit_all 1.041
_refine_ls_goodness_of_fit_ref 1.055
_refine_ls_hydrogen_treatment noref
_refine_ls_matrix_type full
_refine_ls_number_constraints 0
_refine_ls_number_parameters 251
_refine_ls_number_reflns 3427
_refine_ls_number_restraints 1
_refine_ls_R_factor_all .095
_refine_ls_R_factor_gt .053
_refine_ls_shift/su_max .012
_refine_ls_shift/su_mean .001
_refine_ls_structure_factor_coef F
_refine_ls_weighting_scheme calc
_refine_ls_wR_factor_all .089
_refine_ls_wR_factor_ref .075
_reflns_d_resolution_high .71
_reflns_d_resolution_low 8.042
_reflns_Friedel_coverage 0
_reflns_limit_h_max 34
_reflns_limit_h_min 0
_reflns_limit_k_max 34
_reflns_limit_k_min 0
_reflns_limit_l_max 29
_reflns_limit_l_min 0
_reflns_number_gt 3427
_reflns_number_total 4925
_reflns_threshold_expression 'I    > 2.00 sig(I   )'
_cod_data_source_file ic0348401si20031112_114047_5.cif
_cod_data_source_block ru55bp
_cod_original_cell_volume 15140.5(4)
_cod_original_sg_symbol_Hall -r_3_2"c
_cod_original_sg_symbol_H-M 'R -3 c'
_cod_original_formula_sum 'C30.3333 H28.3333 F6 N4 O6.3333 P1 Ru2'
_cod_database_code 4310414

loop_
_symmetry_equiv_pos_as_xyz
+x,+y,+z
-y,+x-y,+z
+y,+x,1/2-z
-x+y,-x,+z
-x,-x+y,1/2-z
+x-y,-y,1/2-z
-x,-y,-z
+y,-x+y,-z
-y,-x,1/2+z
+x-y,+x,-z
+x,+x-y,1/2+z
-x+y,+y,1/2+z
2/3+x,1/3+y,1/3+z
1/3+x,2/3+y,2/3+z
2/3-y,1/3+x-y,1/3+z
1/3-y,2/3+x-y,2/3+z
2/3+y,1/3+x,5/6-z
1/3+y,2/3+x,1/6-z
2/3-x+y,1/3-x,1/3+z
1/3-x+y,2/3-x,2/3+z
2/3-x,1/3-x+y,5/6-z
1/3-x,2/3-x+y,1/6-z
2/3+x-y,1/3-y,5/6-z
1/3+x-y,2/3-y,1/6-z
2/3-x,1/3-y,1/3-z
1/3-x,2/3-y,2/3-z
2/3+y,1/3-x+y,1/3-z
1/3+y,2/3-x+y,2/3-z
2/3-y,1/3-x,5/6+z
1/3-y,2/3-x,1/6+z
2/3+x-y,1/3+x,1/3-z
1/3+x-y,2/3+x,2/3-z
2/3+x,1/3+x-y,5/6+z
1/3+x,2/3+x-y,1/6+z
2/3-x+y,1/3+y,5/6+z
1/3-x+y,2/3+y,1/6+z

loop_
_atom_site_label
_atom_site_fract_x
_atom_site_fract_y
_atom_site_fract_z
_atom_site_U_iso_or_equiv
_atom_site_adp_type
_atom_site_calc_flag
_atom_site_calc_attached_atom
_atom_site_occupancy
_atom_site_disorder_assembly
_atom_site_disorder_group
Ru .042803(14) .170862(15) .289273(17) .0153(2) Uani ? ? 1.00000 ? ?
C10 -.03618(19) .1238(2) .3056(2) .019(2) Uani ? ? 1.00000 ? ?
O10 -.06498(14) .10338(15) .34929(16) .0259(16) Uani ? ? 1.00000 ? ?
C20 .0519(2) .1123(2) .3037(2) .023(2) Uani ? ? 1.00000 ? ?
O20 .05729(18) .07663(17) .3159(2) .042(2) Uani ? ? 1.00000 ? ?
O11 .03692(13) .24072(13) .28039(15) .0198(15) Uani ? ? 1.00000 ? ?
C11 .00000 .2424(2) .25000 .021(3) Uani ? ? 1.00000 ? ?
C12 .00000 .2947(2) .25000 .024(3) Uani ? ? 1.00000 ? ?
N1 .12863(16) .23014(16) .28786(19) .0200(18) Uani ? ? 1.00000 ? ?
C2 .14885(19) .25797(19) .3416(2) .018(2) Uani ? ? 1.00000 ? ?
C3 .2006(2) .3022(2) .3426(2) .023(2) Uani ? ? 1.00000 ? ?
C4 .2314(2) .3172(2) .2886(3) .027(2) Uani ? ? 1.00000 ? ?
C5 .2110(2) .2885(2) .2330(3) .026(2) Uani ? ? 1.00000 ? ?
C51 .2416(2) .3030(2) .1719(3) .032(3) Uani ? ? 1.00000 ? ?
C6 .15890(19) .2447(2) .2351(2) .023(2) Uani ? ? 1.00000 ? ?
N1' .06352(15) .19689(17) .3870(2) .0198(17) Uani ? ? 1.00000 ? ?
C2' .11393(19) .23934(18) .3971(2) .020(2) Uani ? ? 1.00000 ? ?
C3' .1297(2) .2605(2) .4576(2) .025(2) Uani ? ? 1.00000 ? ?
C4' .0951(2) .2371(2) .5085(2) .029(3) Uani ? ? 1.00000 ? ?
C5' .0444(2) .1933(2) .4982(2) .028(2) Uani ? ? 1.00000 ? ?
C51' .0055(2) .1665(3) .5516(3) .041(3) Uani ? ? 1.00000 ? ?
C6' .0304(2) .1758(2) .4370(3) .026(2) Uani ? ? 1.00000 ? ?
O01 -.013(2) .038(2) .483(2) .101(15) Uiso ? ? .16600 ? ?
C01 -.022(3) -.013(3) .508(9) .13(5) Uiso ? ? .16600 ? ?
P1 -.08260(8) .25071(8) .41666 .0342(7) Uani ? ? 1.00000 ? ?
F1 -.0272(2) .3061(2) .41666 .061(2) Uani ? ? 1.00000 ? ?
F2 -.1388(2) .1945(2) .41666 .071(2) Uani ? ? 1.00000 ? ?
F3 -.0586(5) .2151(6) .4398(11) .080(11) Uani ? ? .376(17) ? ?
F4 -.0829(5) .2340(6) .3442(6) .071(8) Uani ? ? .376(17) ? ?
F5 -.0526(4) .2279(3) .3746(4) .063(5) Uani ? ? .624(17) ? ?
F6 -.0611(2) .2363(3) .4794(3) .039(3) Uani ? ? .624(17) ? ?
H12a -.00020 .30590 .29225 .03900 Uiso ? ? 1.00000 ? ?
H12b -.03064 .29068 .22816 .03900 Uiso ? ? 1.00000 ? ?
H12c .03153 .32138 .22955 .03900 Uiso ? ? 1.00000 ? ?
H3 .21529 .32201 .38122 .02800 Uiso ? ? 1.00000 ? ?
H4 .26661 .34781 .28912 .03200 Uiso ? ? 1.00000 ? ?
H51a .23592 .32862 .14895 .04900 Uiso ? ? .50000 ? ?
H51b .23045 .27223 .14587 .04900 Uiso ? ? .50000 ? ?
H51c .27884 .31851 .18009 .04900 Uiso ? ? .50000 ? ?
H6 .14447 .22479 .19728 .03000 Uiso ? ? 1.00000 ? ?
H3' .16497 .29061 .46392 .03100 Uiso ? ? 1.00000 ? ?
H4' .10647 .25144 .55049 .03600 Uiso ? ? 1.00000 ? ?
H51'a -.01928 .13038 .54087 .06500 Uiso ? ? 1.00000 ? ?
H51'b -.01313 .18502 .56102 .06500 Uiso ? ? 1.00000 ? ?
H51'c .02484 .16654 .58893 .06500 Uiso ? ? 1.00000 ? ?
H6' -.00512 .14614 .42897 .03200 Uiso ? ? 1.00000 ? ?

loop_
_atom_site_aniso_label
_atom_site_aniso_U_11
_atom_site_aniso_U_22
_atom_site_aniso_U_33
_atom_site_aniso_U_12
_atom_site_aniso_U_13
_atom_site_aniso_U_23
Ru .0139(2) .0186(2) .0130(2) .00778(17) -.00308(14) -.00147(14)
C10 .017(2) .022(2) .018(3) .009(2) -.004(2) -.001(2)
O10 .0197(18) .033(2) .019(2) .0087(16) -.0014(14) .0042(16)
C20 .018(2) .031(3) .023(3) .015(2) -.004(2) -.000(2)
O20 .054(3) .037(2) .049(3) .034(2) -.007(2) -.003(2)
O11 .0174(17) .0205(17) .0193(17) .0079(14) -.0045(14) -.0008(14)
C11 .023(4) .023(3) .016(3) .0113(18) .003(3) .0017(14)
C12 .024(4) .019(2) .030(4) .0122(19) -.004(3) -.0022(15)
N1 .019(2) .022(2) .017(2) .0087(17) -.0036(16) -.0014(16)
C2 .020(2) .021(2) .016(2) .014(2) -.0050(18) -.0010(18)
C3 .021(2) .025(3) .021(3) .009(2) -.005(2) -.004(2)
C4 .018(3) .027(3) .033(3) .010(2) -.006(2) -.000(2)
C5 .012(2) .033(3) .032(3) .012(2) .000(2) .002(2)
C51 .018(3) .043(3) .029(3) .010(2) .004(2) .002(3)
C6 .014(2) .032(3) .020(3) .010(2) -.003(2) -.000(2)
N1' .015(2) .026(2) .018(2) .0100(18) -.0034(16) -.0030(17)
C2' .017(2) .019(2) .024(3) .009(2) -.008(2) -.004(2)
C3' .023(3) .031(3) .021(3) .014(2) -.008(2) -.008(2)
C4' .028(3) .048(4) .017(3) .023(3) -.002(2) -.008(2)
C5' .027(3) .042(3) .020(3) .021(3) .000(2) -.001(2)
C51' .032(3) .062(4) .020(3) .016(3) -.000(2) -.005(3)
C6' .021(3) .032(3) .022(3) .011(2) .000(2) .001(2)
P1 .0395(9) .0395(9) .0265(11) .0218(10) -.0015(4) .0015(4)
F1 .051(2) .051(2) .070(4) .016(3) -.0180(16) .0180(16)
F2 .060(3) .060(3) .074(4) .016(3) -.0216(19) .0216(19)
F3 .028(6) .060(9) .15(2) .018(6) -.004(8) .023(11)
F4 .056(8) .103(12) .040(7) .028(8) .001(6) -.027(7)
F5 .103(7) .069(5) .046(5) .065(5) .009(5) -.004(4)
F6 .037(3) .044(4) .032(4) .018(3) -.002(3) .015(3)

loop_
_atom_type_symbol
_atom_type_description
_atom_type_oxidation_number
_atom_type_number_in_cell
_atom_type_scat_dispersion_real
_atom_type_scat_dispersion_imag
_atom_type_scat_source
C ? 0 546 .002 .002 'Int Tables Vol IV Tables 2.2B and 2.3.1'
H ? 0 510 0 0 'Int Tables Vol IV Tables 2.2B and 2.3.1'
F ? 0 108 .014 .01 'Int Tables Vol IV Tables 2.2B and 2.3.1'
N ? 0 72 .004 .003 'Int Tables Vol IV Tables 2.2B and 2.3.1'
O ? 0 114 .008 .006 'Int Tables Vol IV Tables 2.2B and 2.3.1'
P ? 0 18 .09 .095 'Int Tables Vol IV Tables 2.2B and 2.3.1'
Ru ? 0 36 -1.42 .836 'Int Tables Vol IV Tables 2.2B and 2.3.1'

loop_
_diffrn_attenuator_code
_diffrn_attenuator_scale
? ?

loop_
_geom_angle_atom_site_label_1
_geom_angle_atom_site_label_2
_geom_angle_atom_site_label_3
_geom_angle_site_symmetry_1
_geom_angle_site_symmetry_2
_geom_angle_site_symmetry_3
_geom_angle
_geom_angle_publ_flag
C10 Ru C20 . . . 89.1(2) ?
C10 Ru O11 . . . 93.2(2) ?
C10 Ru N1 . . . 169.1(2) ?
C10 Ru N1' . . . 95.32(17) ?
C10 Ru Ru . . 5 48.08(14) ?
C10 Ru C10 . . 5 94.46(19) ?
C20 Ru O11 . . . 174.65(17) ?
C20 Ru N1 . . . 95.3(2) ?
C20 Ru N1' . . . 91.0(2) ?
C20 Ru Ru . . 5 101.39(14) ?
C20 Ru C10 . . 5 93.8(2) ?
O11 Ru N1 . . . 81.55(17) ?
O11 Ru N1' . . . 83.97(17) ?
O11 Ru Ru . . 5 83.71(9) ?
O11 Ru C10 . . 5 90.8(2) ?
N1 Ru N1' . . . 74.73(14) ?
N1 Ru C10 . . 5 95.14(16) ?
N1' Ru C10 . . 5 169.15(14) ?
Ru C10 O10 . . . 138.1(4) ?
Ru C10 Ru . . 5 84.18(18) ?
O10 C10 Ru . . 5 137.7(4) ?
Ru C20 O20 . . . 176.5(5) ?
Ru O11 C11 . . . 123.5(3) ?
O11 C11 C12 . . . 117.3(3) ?
O11 C11 O11 . . 5 125.4(6) ?
C12 C11 O11 . . 5 117.3(3) ?
C11 C12 H12a . . . 110.0 ?
C11 C12 H12b . . . 110.0 ?
C11 C12 H12c . . . 109.3 ?
C11 C12 H12a . . 5 110.0 ?
C11 C12 H12b . . 5 110.0 ?
C11 C12 H12c . . 5 109.3 ?
H12a C12 H12b . . . 109.6 ?
H12a C12 H12c . . . 108.6 ?
H12b C12 H12c . . . 109.4 ?
H12a C12 H12b 5 . 5 109.6 ?
H12a C12 H12c 5 . 5 108.6 ?
H12b C12 H12c 5 . 5 109.4 ?
Ru N1 C2 . . . 115.9(3) ?
Ru N1 C6 . . . 123.8(3) ?
C2 N1 C6 . . . 119.6(4) ?
N1 C2 C3 . . . 120.3(4) ?
N1 C2 C2' . . . 116.5(4) ?
C3 C2 C2' . . . 123.2(4) ?
C2 C3 C4 . . . 120.1(4) ?
C2 C3 H3 . . . 120.4 ?
C4 C3 H3 . . . 119.6 ?
C3 C4 C5 . . . 120.1(4) ?
C3 C4 H4 . . . 120.1 ?
C5 C4 H4 . . . 119.8 ?
C4 C5 C51 . . . 123.3(4) ?
C4 C5 C6 . . . 117.0(5) ?
C51 C5 C6 . . . 119.7(5) ?
C5 C51 H51a . . . 110.3 ?
C5 C51 H51b . . . 111.1 ?
C5 C51 H51c . . . 110.0 ?
H51a C51 H51b . . . 108.4 ?
H51a C51 H51c . . . 108.4 ?
H51b C51 H51c . . . 108.6 ?
N1 C6 C5 . . . 122.9(5) ?
N1 C6 H6 . . . 119.2 ?
C5 C6 H6 . . . 117.8 ?
Ru N1' C2' . . . 116.2(3) ?
Ru N1' C6' . . . 125.3(3) ?
C2' N1' C6' . . . 118.5(4) ?
C2 C2' N1' . . . 115.5(4) ?
C2 C2' C3' . . . 124.3(4) ?
N1' C2' C3' . . . 120.2(4) ?
C2' C3' C4' . . . 120.0(4) ?
C2' C3' H3' . . . 119.3 ?
C4' C3' H3' . . . 120.7 ?
C3' C4' C5' . . . 119.5(5) ?
C3' C4' H4' . . . 119.7 ?
C5' C4' H4' . . . 120.7 ?
C4' C5' C51' . . . 121.6(5) ?
C4' C5' C6' . . . 117.7(5) ?
C51' C5' C6' . . . 120.8(4) ?
C5' C51' H51'a . . . 110.1 ?
C5' C51' H51'b . . . 110.7 ?
C5' C51' H51'c . . . 109.5 ?
H51'a C51' H51'b . . . 109.8 ?
H51'a C51' H51'c . . . 108.4 ?
H51'b C51' H51'c . . . 108.3 ?
N1' C6' C5' . . . 124.1(4) ?
N1' C6' H6' . . . 117.4 ?
C5' C6' H6' . . . 118.6 ?
F1 P1 F2 . . . 180.00(12) ?
F1 P1 F3 . . . 96.1(5) ?
F1 P1 F4 . . . 98.8(4) ?
F1 P1 F5 . . . 86.3(3) ?
F1 P1 F6 . . . 86.3(3) ?
F1 P1 F3 . . '17 455' 96.1(5) ?
F1 P1 F4 . . '17 455' 98.7(4) ?
F1 P1 F5 . . '17 455' 86.3(3) ?
F1 P1 F6 . . '17 455' 86.3(3) ?
F2 P1 F3 . . . 83.9(5) ?
F2 P1 F4 . . . 81.2(4) ?
F2 P1 F5 . . . 93.7(4) ?
F2 P1 F6 . . . 93.7(3) ?
F2 P1 F3 . . '17 455' 83.9(5) ?
F2 P1 F4 . . '17 455' 81.2(4) ?
F2 P1 F5 . . '17 455' 93.7(4) ?
F2 P1 F6 . . '17 455' 93.7(3) ?
F3 P1 F4 . . . 92.3(11) ?
F3 P1 F3 . . '17 455' 167.7(6) ?
F3 P1 F4 . . '17 455' 85.9(11) ?
F4 P1 F3 . . '17 455' 85.9(11) ?
F4 P1 F4 . . '17 455' 162.5(6) ?
F5 P1 F6 . . . 89.7(5) ?
F5 P1 F5 . . '17 455' 172.6(4) ?
F5 P1 F6 . . '17 455' 89.8(5) ?
F6 P1 F5 . . '17 455' 89.8(5) ?
F6 P1 F6 . . '17 455' 172.7(3) ?
F3 P1 F4 '17 455' . '17 455' 92.2(11) ?
F5 P1 F6 '17 455' . '17 455' 89.7(5) ?

loop_
_geom_bond_atom_site_label_1
_geom_bond_atom_site_label_2
_geom_bond_site_symmetry_1
_geom_bond_site_symmetry_2
_geom_bond_distance
_geom_bond_publ_flag
Ru C10 . . 2.010(5) ?
Ru C20 . . 1.856(5) ?
Ru O11 . . 2.109(3) ?
Ru N1 . . 2.190(4) ?
Ru N1' . . 2.175(4) ?
Ru C10 . 5 2.021(5) ?
C10 O10 . . 1.182(6) ?
C20 O20 . . 1.140(7) ?
O11 C11 . . 1.263(5) ?
C11 C12 . . 1.505(10) ?
C12 H12a . . .949 ?
C12 H12b . . .949 ?
C12 H12c . . .950 ?
C12 H12a . 5 .949 ?
C12 H12b . 5 .949 ?
C12 H12c . 5 .950 ?
N1 C2 . . 1.343(6) ?
N1 C6 . . 1.346(6) ?
C2 C3 . . 1.394(7) ?
C2 C2' . . 1.460(7) ?
C3 C4 . . 1.374(7) ?
C3 H3 . . .962 ?
C4 C5 . . 1.388(8) ?
C4 H4 . . .954 ?
C5 C51 . . 1.498(8) ?
C5 C6 . . 1.395(7) ?
C51 H51a . . .961 ?
C51 H51b . . .951 ?
C51 H51c . . .949 ?
C6 H6 . . .949 ?
N1' C2' . . 1.368(6) ?
N1' C6' . . 1.346(7) ?
C2' C3' . . 1.390(7) ?
C3' C4' . . 1.388(7) ?
C3' H3' . . .959 ?
C4' C5' . . 1.387(8) ?
C4' H4' . . .964 ?
C5' C51' . . 1.502(8) ?
C5' C6' . . 1.371(8) ?
C51' H51'a . . .947 ?
C51' H51'b . . .949 ?
C51' H51'c . . .964 ?
C6' H6' . . .963 ?
O01 C01 . . 1.46(12) ?
P1 F1 . . 1.595(5) ?
P1 F2 . . 1.618(5) ?
P1 F3 . . 1.573(15) ?
P1 F4 . . 1.603(13) ?
P1 F5 . . 1.592(9) ?
P1 F6 . . 1.601(7) ?
P1 F3 . '17 455' 1.574(15) ?
P1 F4 . '17 455' 1.604(13) ?
P1 F5 . '17 455' 1.593(9) ?
P1 F6 . '17 455' 1.601(7) ?

loop_
_geom_hbond_atom_site_label_D
_geom_hbond_atom_site_label_H
_geom_hbond_atom_site_label_A
_geom_hbond_site_symmetry_D
_geom_hbond_site_symmetry_H
_geom_hbond_site_symmetry_A
_geom_hbond_distance_DH
_geom_hbond_distance_HA
_geom_hbond_distance_DA
_geom_hbond_angle_DHA
_geom_hbond_publ_flag
? ? ? ? ? ? ? ? ? ? ?

loop_
_geom_torsion_atom_site_label_1
_geom_torsion_atom_site_label_2
_geom_torsion_atom_site_label_3
_geom_torsion_atom_site_label_4
_geom_torsion_site_symmetry_1
_geom_torsion_site_symmetry_2
_geom_torsion_site_symmetry_3
_geom_torsion_site_symmetry_4
_geom_torsion
_geom_torsion_publ_flag
? ? ? ? ? ? ? ? ? ?
